data_1575797
loop_
_publ_author_name
'Walker, Joseph W.'
'Chowdhury, Tajrian'
'Rosair, Georgina M.'
'Farnaby, Joy H.'
'Mansell, Stephen M.'
'McIntosh, Ruaraidh D.'

_publ_section_title
;
 Heteroleptic tethered NHC rare earth initiators for the ring opening
 polymerisation of <i>rac</i>-lactide.
;
_journal_issue 39
_journal_name_full 'Dalton transactions (Cambridge, England : 2003)'
_journal_page_first 14937
_journal_page_last 14946
_journal_paper_doi 10.1039/d5dt01352f
_journal_volume 54
_journal_year 2025
_chemical_formula_moiety 'C19 H19 N2, Br'
_chemical_formula_sum 'C19 H19 Br N2'
_chemical_formula_weight 355.27
_space_group_crystal_system orthorhombic
_space_group_IT_number 19
_space_group_name_Hall 'P 2ac 2ab'
_space_group_name_H-M_alt 'P 21 21 21'
_atom_sites_solution_hydrogens geom
_atom_sites_solution_primary dual
_audit_creation_date 2023-06-02
_audit_creation_method
;
Olex2 1.2
(compiled 2018.05.29 svn.r3508 for OlexSys, GUI svn.r5506)
;
_audit_update_record
;
2025-08-11 deposited with the CCDC.	2025-09-16 downloaded from the CCDC.
;
_cell_angle_alpha 90
_cell_angle_beta 90
_cell_angle_gamma 90
_cell_formula_units_Z 4
_cell_length_a 11.1141(2)
_cell_length_b 12.0398(3)
_cell_length_c 12.4524(3)
_cell_measurement_reflns_used 1469
_cell_measurement_temperature 100.0
_cell_measurement_theta_max 50.77
_cell_measurement_theta_min 5.11
_cell_volume 1666.27(7)
_computing_cell_refinement 'SAINT V8.40B (?, 2016)'
_computing_data_collection 'Bruker Apex4 v2022.10-0 (Bruker, 2022)'
_computing_data_reduction 'SAINT V8.40B (?, 2016)'
_computing_molecular_graphics 'Olex2 (Dolomanov et al., 2009)'
_computing_publication_material 'Olex2 (Dolomanov et al., 2009)'
_computing_structure_refinement 'ShelXL (Sheldrick, 2015)'
_computing_structure_solution 'XT (Sheldrick, 2015)'
_diffrn_ambient_temperature 100.0
_diffrn_detector_type 'CCD area detector'
_diffrn_measured_fraction_theta_full 0.999
_diffrn_measured_fraction_theta_max 0.997
_diffrn_measurement_device 'three-circle diffractometer'
_diffrn_measurement_device_type 'Bruker APEX-II CCD'
_diffrn_measurement_method '\f and \w scans'
_diffrn_radiation_type CuK\a
_diffrn_radiation_wavelength 1.54178
_diffrn_reflns_av_R_equivalents 0.0305
_diffrn_reflns_av_unetI/netI 0.0170
_diffrn_reflns_Laue_measured_fraction_full 0.999
_diffrn_reflns_Laue_measured_fraction_max 0.997
_diffrn_reflns_limit_h_max 13
_diffrn_reflns_limit_h_min -13
_diffrn_reflns_limit_k_max 13
_diffrn_reflns_limit_k_min -14
_diffrn_reflns_limit_l_max 13
_diffrn_reflns_limit_l_min -15
_diffrn_reflns_number 29705
_diffrn_reflns_point_group_measured_fraction_full 0.997
_diffrn_reflns_point_group_measured_fraction_max 0.993
_diffrn_reflns_theta_full 67.679
_diffrn_reflns_theta_max 72.185
_diffrn_reflns_theta_min 5.110
_diffrn_standards_number 0
_exptl_absorpt_coefficient_mu 3.329
_exptl_absorpt_correction_T_max 0.7536
_exptl_absorpt_correction_T_min 0.6287
_exptl_absorpt_correction_type multi-scan
_exptl_absorpt_process_details
'SADABS-2016/2 (Bruker,2016/2) was used for absorption correction. wR2(int) was 0.0959 before and 0.0573 after correction. The Ratio of minimum to maximum transmission is 0.8343. The \l/2 correction factor is Not present.'
_exptl_crystal_colour colourless
_exptl_crystal_colour_primary colourless
_exptl_crystal_density_diffrn 1.416
_exptl_crystal_description plate
_exptl_crystal_F_000 728
_exptl_crystal_size_max 0.31
_exptl_crystal_size_mid 0.25
_exptl_crystal_size_min 0.2
_refine_diff_density_max 0.182
_refine_diff_density_min -0.330
_refine_diff_density_rms 0.046
_refine_ls_abs_structure_details
;
 Flack x determined using 1377 quotients [(I+)-(I-)]/[(I+)+(I-)]
 (Parsons, Flack and Wagner, Acta Cryst. B69 (2013) 249-259).
;
_refine_ls_abs_structure_Flack -0.029(6)
_refine_ls_extinction_method none
_refine_ls_goodness_of_fit_ref 1.108
_refine_ls_hydrogen_treatment constr
_refine_ls_matrix_type full
_refine_ls_number_parameters 200
_refine_ls_number_reflns 3273
_refine_ls_number_restraints 0
_refine_ls_restrained_S_all 1.108
_refine_ls_R_factor_all 0.0197
_refine_ls_R_factor_gt 0.0196
_refine_ls_shift/su_max 0.000
_refine_ls_shift/su_mean 0.000
_refine_ls_structure_factor_coef Fsqd
_refine_ls_weighting_details 'w=1/[\s^2^(Fo^2^)+1.4972P] where P=(Fo^2^+2Fc^2^)/3'
_refine_ls_weighting_scheme calc
_refine_ls_wR_factor_gt 0.0479
_refine_ls_wR_factor_ref 0.0480
_reflns_Friedel_coverage 0.736
_reflns_Friedel_fraction_full 0.995
_reflns_Friedel_fraction_max 0.987
_reflns_number_gt 3261
_reflns_number_total 3273
_reflns_threshold_expression 'I > 2\s(I)'
_cod_data_source_file d5dt01352f2.cif
_cod_data_source_block LH2Br
_cod_depositor_comments 'Adding full bibliography for 1575797--1575801.cif.'
_cod_database_code 1575797
_shelx_shelxl_version_number 2018/3
_shelx_space_group_comment
;
The symmetry employed for this shelxl refinement is uniquely defined
by the following loop, which should always be used as a source of
symmetry information in preference to the above space-group names.
They are only intended as comments.
;
_shelx_estimated_absorpt_t_max 0.556
_shelx_estimated_absorpt_t_min 0.425
_olex2_refinement_description
;
1. Fixed Uiso
 At 1.2 times of:
  All C(H) groups, All C(H,H) groups
 At 1.5 times of:
  All C(H,H,H) groups
2.a Ternary CH refined with riding coordinates:
 C1(H1)
2.b Secondary CH2 refined with riding coordinates:
 C14(H14A,H14B), C15(H15A,H15B)
2.c Aromatic/amide H refined with riding coordinates:
 C3(H3), C4(H4), C5(H5), C6(H6), C9(H9), C10(H10), C11(H11), C12(H12),
 C16(H16), C17(H17), C18(H18)
2.d Idealised Me refined as rotating group:
 C19(H19A,H19B,H19C)
;
_olex2_submission_special_instructions 'No special instructions were received'

loop_
_space_group_symop_operation_xyz
'x, y, z'
'-x+1/2, -y, z+1/2'
'-x, y+1/2, -z+1/2'
'x+1/2, -y+1/2, -z'

loop_
_atom_site_label
_atom_site_type_symbol
_atom_site_fract_x
_atom_site_fract_y
_atom_site_fract_z
_atom_site_U_iso_or_equiv
_atom_site_adp_type
_atom_site_occupancy
_atom_site_site_symmetry_order
_atom_site_calc_flag
_atom_site_refinement_flags_posn
_atom_site_refinement_flags_adp
_atom_site_refinement_flags_occupancy
_atom_site_disorder_assembly
_atom_site_disorder_group
N1 N 0.5495(2) 0.43191(19) 0.32686(18) 0.0170(5) Uani 1 1 d . . . . .
N2 N 0.3855(2) 0.51965(19) 0.36432(17) 0.0179(5) Uani 1 1 d . . . . .
C1 C 0.8172(2) 0.5099(2) 0.4166(2) 0.0185(6) Uani 1 1 d . . . . .
H1 H 0.873692 0.497144 0.477892 0.022 Uiso 1 1 calc R . . . .
C2 C 0.8824(2) 0.5695(2) 0.3271(2) 0.0172(5) Uani 1 1 d . . . . .
C3 C 0.9851(3) 0.5370(3) 0.2718(2) 0.0225(6) Uani 1 1 d . . . . .
H3 H 1.025317 0.469872 0.289584 0.027 Uiso 1 1 calc R . . . .
C4 C 1.0278(3) 0.6049(3) 0.1894(2) 0.0266(7) Uani 1 1 d . . . . .
H4 H 1.098790 0.584658 0.151661 0.032 Uiso 1 1 calc R . . . .
C5 C 0.9678(3) 0.7017(3) 0.1623(2) 0.0262(7) Uani 1 1 d . . . . .
H5 H 0.996329 0.745359 0.104123 0.031 Uiso 1 1 calc R . . . .
C6 C 0.8667(2) 0.7360(2) 0.2185(2) 0.0219(6) Uani 1 1 d . . . . .
H6 H 0.826497 0.802944 0.199856 0.026 Uiso 1 1 calc R . . . .
C7 C 0.8255(2) 0.6702(2) 0.3028(2) 0.0174(5) Uani 1 1 d . . . . .
C8 C 0.7269(2) 0.6868(2) 0.3797(2) 0.0180(6) Uani 1 1 d . . . . .
C9 C 0.6469(3) 0.7749(2) 0.3926(2) 0.0239(6) Uani 1 1 d . . . . .
H9 H 0.649305 0.837173 0.345786 0.029 Uiso 1 1 calc R . . . .
C10 C 0.5632(3) 0.7696(3) 0.4759(3) 0.0295(7) Uani 1 1 d . . . . .
H10 H 0.507882 0.828853 0.486009 0.035 Uiso 1 1 calc R . . . .
C11 C 0.5598(3) 0.6784(3) 0.5442(2) 0.0288(7) Uani 1 1 d . . . . .
H11 H 0.502022 0.676070 0.600347 0.035 Uiso 1 1 calc R . . . .
C12 C 0.6400(2) 0.5902(3) 0.5317(2) 0.0243(6) Uani 1 1 d . . . . .
H12 H 0.637673 0.528186 0.578760 0.029 Uiso 1 1 calc R . . . .
C13 C 0.7233(2) 0.5952(2) 0.4488(2) 0.0185(5) Uani 1 1 d . . . . .
C14 C 0.7640(3) 0.3976(3) 0.3795(3) 0.0251(6) Uani 1 1 d . . . . .
H14A H 0.830812 0.349233 0.355551 0.030 Uiso 1 1 calc R . . . .
H14B H 0.725404 0.361246 0.441944 0.030 Uiso 1 1 calc R . . . .
C15 C 0.6715(2) 0.4058(3) 0.2885(2) 0.0247(6) Uani 1 1 d . . . . .
H15A H 0.697392 0.464130 0.237477 0.030 Uiso 1 1 calc R . . . .
H15B H 0.669443 0.334376 0.249211 0.030 Uiso 1 1 calc R . . . .
C16 C 0.4913(3) 0.5269(2) 0.3141(2) 0.0191(6) Uani 1 1 d . . . . .
H16 H 0.520036 0.589760 0.275747 0.023 Uiso 1 1 calc R . . . .
C17 C 0.4785(3) 0.3603(3) 0.3866(2) 0.0211(6) Uani 1 1 d . . . . .
H17 H 0.497979 0.286490 0.407142 0.025 Uiso 1 1 calc R . . . .
C18 C 0.3764(2) 0.4156(3) 0.40978(19) 0.0207(5) Uani 1 1 d . . . . .
H18 H 0.310241 0.387911 0.450059 0.025 Uiso 1 1 calc R . . . .
C19 C 0.2939(3) 0.6069(3) 0.3682(3) 0.0274(7) Uani 1 1 d . . . . .
H19A H 0.222151 0.578718 0.404998 0.041 Uiso 1 1 calc GR . . . .
H19B H 0.272625 0.629194 0.294975 0.041 Uiso 1 1 calc GR . . . .
H19C H 0.325568 0.671173 0.407385 0.041 Uiso 1 1 calc GR . . . .
Br1 Br 0.39505(3) 0.58866(2) 0.06832(2) 0.02182(8) Uani 1 1 d . . . . .

loop_
_atom_site_aniso_label
_atom_site_aniso_U_11
_atom_site_aniso_U_22
_atom_site_aniso_U_33
_atom_site_aniso_U_23
_atom_site_aniso_U_13
_atom_site_aniso_U_12
N1 0.0155(11) 0.0177(13) 0.0178(11) -0.0028(9) -0.0010(9) -0.0018(9)
N2 0.0157(11) 0.0202(11) 0.0178(11) -0.0002(9) -0.0018(10) 0.0008(10)
C1 0.0129(12) 0.0221(13) 0.0206(14) 0.0039(11) -0.0025(11) 0.0003(10)
C2 0.0158(13) 0.0194(14) 0.0164(12) -0.0011(10) -0.0027(11) -0.0025(12)
C3 0.0160(14) 0.0271(15) 0.0244(15) -0.0047(12) -0.0025(12) -0.0009(12)
C4 0.0169(13) 0.0418(19) 0.0212(14) -0.0049(14) 0.0016(11) -0.0090(13)
C5 0.0265(16) 0.0362(18) 0.0160(14) 0.0023(13) -0.0008(12) -0.0144(13)
C6 0.0218(14) 0.0213(14) 0.0227(14) 0.0034(11) -0.0063(11) -0.0082(11)
C7 0.0163(13) 0.0173(13) 0.0185(13) -0.0018(11) -0.0046(11) -0.0038(10)
C8 0.0188(14) 0.0167(13) 0.0184(13) -0.0034(11) -0.0043(11) -0.0012(11)
C9 0.0251(15) 0.0173(14) 0.0292(15) -0.0027(12) -0.0052(12) 0.0013(11)
C10 0.0235(15) 0.0274(17) 0.0377(18) -0.0154(14) -0.0022(13) 0.0065(12)
C11 0.0219(14) 0.0408(19) 0.0238(16) -0.0112(13) 0.0031(12) 0.0003(13)
C12 0.0214(13) 0.0337(15) 0.0178(12) -0.0018(13) -0.0011(10) -0.0056(14)
C13 0.0141(11) 0.0224(13) 0.0190(13) -0.0025(13) -0.0031(10) -0.0028(11)
C14 0.0169(13) 0.0177(15) 0.0407(17) 0.0021(14) 0.0006(12) 0.0009(12)
C15 0.0163(13) 0.0248(15) 0.0330(15) -0.0118(15) 0.0062(12) 0.0003(14)
C16 0.0183(13) 0.0191(14) 0.0198(14) 0.0029(11) -0.0014(11) -0.0020(11)
C17 0.0209(14) 0.0186(14) 0.0237(14) 0.0033(12) -0.0011(12) -0.0046(11)
C18 0.0203(13) 0.0241(13) 0.0177(13) 0.0039(11) -0.0018(10) -0.0030(12)
C19 0.0206(14) 0.0270(17) 0.0346(17) 0.0000(14) -0.0024(12) 0.0070(12)
Br1 0.02155(13) 0.01917(13) 0.02474(14) -0.00188(12) -0.00432(12) -0.00116(12)

loop_
_atom_type_symbol
_atom_type_description
_atom_type_scat_dispersion_real
_atom_type_scat_dispersion_imag
_atom_type_scat_source
C C 0.0181 0.0091 'International Tables Vol C Tables 4.2.6.8 and 6.1.1.4'
H H 0.0000 0.0000 'International Tables Vol C Tables 4.2.6.8 and 6.1.1.4'
Br Br -0.6763 1.2805 'International Tables Vol C Tables 4.2.6.8 and 6.1.1.4'
N N 0.0311 0.0180 'International Tables Vol C Tables 4.2.6.8 and 6.1.1.4'

loop_
_geom_angle_atom_site_label_1
_geom_angle_atom_site_label_2
_geom_angle_atom_site_label_3
_geom_angle
_geom_angle_site_symmetry_1
_geom_angle_site_symmetry_3
_geom_angle_publ_flag
C16 N1 C15 126.6(3) . . ?
C16 N1 C17 108.9(2) . . ?
C17 N1 C15 124.5(3) . . ?
C16 N2 C18 108.5(2) . . ?
C16 N2 C19 125.6(2) . . ?
C18 N2 C19 125.9(2) . . ?
C2 C1 H1 109.5 . . ?
C2 C1 C13 101.7(2) . . ?
C2 C1 C14 112.2(2) . . ?
C13 C1 H1 109.5 . . ?
C13 C1 C14 114.0(2) . . ?
C14 C1 H1 109.5 . . ?
C3 C2 C1 128.8(3) . . ?
C3 C2 C7 120.5(3) . . ?
C7 C2 C1 110.7(2) . . ?
C2 C3 H3 120.7 . . ?
C2 C3 C4 118.6(3) . . ?
C4 C3 H3 120.7 . . ?
C3 C4 H4 119.7 . . ?
C5 C4 C3 120.5(3) . . ?
C5 C4 H4 119.7 . . ?
C4 C5 H5 119.4 . . ?
C4 C5 C6 121.3(3) . . ?
C6 C5 H5 119.4 . . ?
C5 C6 H6 120.8 . . ?
C5 C6 C7 118.5(3) . . ?
C7 C6 H6 120.8 . . ?
C2 C7 C8 108.3(2) . . ?
C6 C7 C2 120.5(3) . . ?
C6 C7 C8 131.3(3) . . ?
C9 C8 C7 130.9(3) . . ?
C9 C8 C13 120.7(3) . . ?
C13 C8 C7 108.4(2) . . ?
C8 C9 H9 120.8 . . ?
C8 C9 C10 118.4(3) . . ?
C10 C9 H9 120.8 . . ?
C9 C10 H10 119.7 . . ?
C11 C10 C9 120.6(3) . . ?
C11 C10 H10 119.7 . . ?
C10 C11 H11 119.5 . . ?
C10 C11 C12 121.1(3) . . ?
C12 C11 H11 119.5 . . ?
C11 C12 H12 120.8 . . ?
C13 C12 C11 118.5(3) . . ?
C13 C12 H12 120.8 . . ?
C8 C13 C1 110.5(2) . . ?
C12 C13 C1 128.7(3) . . ?
C12 C13 C8 120.7(3) . . ?
C1 C14 H14A 108.5 . . ?
C1 C14 H14B 108.5 . . ?
H14A C14 H14B 107.5 . . ?
C15 C14 C1 114.9(3) . . ?
C15 C14 H14A 108.5 . . ?
C15 C14 H14B 108.5 . . ?
N1 C15 C14 113.1(2) . . ?
N1 C15 H15A 109.0 . . ?
N1 C15 H15B 109.0 . . ?
C14 C15 H15A 109.0 . . ?
C14 C15 H15B 109.0 . . ?
H15A C15 H15B 107.8 . . ?
N1 C16 N2 108.5(2) . . ?
N1 C16 H16 125.7 . . ?
N2 C16 H16 125.7 . . ?
N1 C17 H17 126.6 . . ?
C18 C17 N1 106.8(3) . . ?
C18 C17 H17 126.6 . . ?
N2 C18 H18 126.3 . . ?
C17 C18 N2 107.4(2) . . ?
C17 C18 H18 126.3 . . ?
N2 C19 H19A 109.5 . . ?
N2 C19 H19B 109.5 . . ?
N2 C19 H19C 109.5 . . ?
H19A C19 H19B 109.5 . . ?
H19A C19 H19C 109.5 . . ?
H19B C19 H19C 109.5 . . ?

loop_
_geom_bond_atom_site_label_1
_geom_bond_atom_site_label_2
_geom_bond_distance
_geom_bond_site_symmetry_2
_geom_bond_publ_flag
N1 C15 1.471(3) . ?
N1 C16 1.324(4) . ?
N1 C17 1.386(4) . ?
N2 C16 1.334(4) . ?
N2 C18 1.379(4) . ?
N2 C19 1.464(4) . ?
C1 H1 1.0000 . ?
C1 C2 1.511(4) . ?
C1 C13 1.518(4) . ?
C1 C14 1.546(4) . ?
C2 C3 1.389(4) . ?
C2 C7 1.401(4) . ?
C3 H3 0.9500 . ?
C3 C4 1.395(4) . ?
C4 H4 0.9500 . ?
C4 C5 1.384(5) . ?
C5 H5 0.9500 . ?
C5 C6 1.386(4) . ?
C6 H6 0.9500 . ?
C6 C7 1.393(4) . ?
C7 C8 1.469(4) . ?
C8 C9 1.394(4) . ?
C8 C13 1.399(4) . ?
C9 H9 0.9500 . ?
C9 C10 1.395(4) . ?
C10 H10 0.9500 . ?
C10 C11 1.389(5) . ?
C11 H11 0.9500 . ?
C11 C12 1.395(5) . ?
C12 H12 0.9500 . ?
C12 C13 1.387(4) . ?
C14 H14A 0.9900 . ?
C14 H14B 0.9900 . ?
C14 C15 1.533(4) . ?
C15 H15A 0.9900 . ?
C15 H15B 0.9900 . ?
C16 H16 0.9500 . ?
C17 H17 0.9500 . ?
C17 C18 1.347(4) . ?
C18 H18 0.9500 . ?
C19 H19A 0.9800 . ?
C19 H19B 0.9800 . ?
C19 H19C 0.9800 . ?

loop_
_geom_torsion_atom_site_label_1
_geom_torsion_atom_site_label_2
_geom_torsion_atom_site_label_3
_geom_torsion_atom_site_label_4
_geom_torsion
_geom_torsion_site_symmetry_1
_geom_torsion_site_symmetry_2
_geom_torsion_site_symmetry_3
_geom_torsion_site_symmetry_4
_geom_torsion_publ_flag
N1 C17 C18 N2 0.1(3) . . . . ?
C1 C2 C3 C4 178.4(3) . . . . ?
C1 C2 C7 C6 -176.4(2) . . . . ?
C1 C2 C7 C8 4.5(3) . . . . ?
C1 C14 C15 N1 -83.4(3) . . . . ?
C2 C1 C13 C8 5.2(3) . . . . ?
C2 C1 C13 C12 -176.1(3) . . . . ?
C2 C1 C14 C15 -60.5(3) . . . . ?
C2 C3 C4 C5 -1.2(4) . . . . ?
C2 C7 C8 C9 177.2(3) . . . . ?
C2 C7 C8 C13 -1.0(3) . . . . ?
C3 C2 C7 C6 3.9(4) . . . . ?
C3 C2 C7 C8 -175.2(2) . . . . ?
C3 C4 C5 C6 2.6(4) . . . . ?
C4 C5 C6 C7 -0.7(4) . . . . ?
C5 C6 C7 C2 -2.5(4) . . . . ?
C5 C6 C7 C8 176.3(3) . . . . ?
C6 C7 C8 C9 -1.8(5) . . . . ?
C6 C7 C8 C13 -180.0(3) . . . . ?
C7 C2 C3 C4 -2.0(4) . . . . ?
C7 C8 C9 C10 -178.1(3) . . . . ?
C7 C8 C13 C1 -2.8(3) . . . . ?
C7 C8 C13 C12 178.4(2) . . . . ?
C8 C9 C10 C11 0.0(4) . . . . ?
C9 C8 C13 C1 178.8(2) . . . . ?
C9 C8 C13 C12 0.0(4) . . . . ?
C9 C10 C11 C12 0.2(5) . . . . ?
C10 C11 C12 C13 -0.3(4) . . . . ?
C11 C12 C13 C1 -178.4(3) . . . . ?
C11 C12 C13 C8 0.2(4) . . . . ?
C13 C1 C2 C3 173.8(3) . . . . ?
C13 C1 C2 C7 -5.8(3) . . . . ?
C13 C1 C14 C15 54.5(3) . . . . ?
C13 C8 C9 C10 -0.1(4) . . . . ?
C14 C1 C2 C3 -63.9(4) . . . . ?
C14 C1 C2 C7 116.5(2) . . . . ?
C14 C1 C13 C8 -115.9(3) . . . . ?
C14 C1 C13 C12 62.8(4) . . . . ?
C15 N1 C16 N2 -177.2(2) . . . . ?
C15 N1 C17 C18 177.4(2) . . . . ?
C16 N1 C15 C14 108.8(3) . . . . ?
C16 N1 C17 C18 -0.4(3) . . . . ?
C16 N2 C18 C17 0.2(3) . . . . ?
C17 N1 C15 C14 -68.6(4) . . . . ?
C17 N1 C16 N2 0.5(3) . . . . ?
C18 N2 C16 N1 -0.5(3) . . . . ?
C19 N2 C16 N1 -179.3(2) . . . . ?
C19 N2 C18 C17 179.0(3) . . . . ?
